data_7214187
loop_
_publ_author_name
'Zheng, Sheng-Run'
'Chen, Rui-Ling'
'Liu, Zi-Meng'
'Wen, Xi-Ling'
'Xie, Tao'
'Fan, Jun'
'Zhang, Wei-Guang'

_publ_section_title
;
 Construction of terpyridine--Ln(iii) coordination polymers: structural
 diversity, visible and NIR luminescence properties and response to
 nerve-agent mimics
;
_journal_issue 14
_journal_name_full CrystEngComm
_journal_page_first 2898
_journal_paper_doi 10.1039/c3ce42091d
_journal_volume 16
_journal_year 2014
_chemical_formula_sum 'C1.2 H1.4 N0.14 O0.72 S0.1 Yb0.05'
_chemical_formula_weight 40.90
_chemical_name_systematic
; 
 ? 
;
_space_group_IT_number 15
_symmetry_cell_setting monoclinic
_symmetry_space_group_name_Hall '-C 2yc'
_symmetry_space_group_name_H-M 'C 1 2/c 1'
_atom_sites_solution_hydrogens geom
_atom_sites_solution_primary direct
_atom_sites_solution_secondary difmap
_audit_creation_method SHELXL-97
_cell_angle_alpha 90.00
_cell_angle_beta 90.937(4)
_cell_angle_gamma 90.00
_cell_formula_units_Z 166
_cell_length_a 19.408(6)
_cell_length_b 13.692(4)
_cell_length_c 23.830(7)
_cell_measurement_temperature 296(2)
_cell_volume 6332(3)
_computing_cell_refinement 'Bruker XSCANS'
_computing_data_collection 'Bruker XSCANS'
_computing_data_reduction 'Bruker SHELXTL'
_computing_molecular_graphics 'Bruker SHELXTL'
_computing_publication_material 'Bruker SHELXTL'
_computing_structure_refinement 'Bruker SHELXTL'
_computing_structure_solution 'Bruker SHELXTL'
_diffrn_ambient_temperature 296(2)
_diffrn_measured_fraction_theta_full 0.997
_diffrn_measured_fraction_theta_max 0.997
_diffrn_measurement_device_type 'Bruker P4'
_diffrn_measurement_method '\w scans'
_diffrn_radiation_monochromator graphite
_diffrn_radiation_source 'fine-focus sealed tube'
_diffrn_radiation_type MoK\a
_diffrn_radiation_wavelength 0.71073
_diffrn_reflns_av_R_equivalents 0.0551
_diffrn_reflns_av_sigmaI/netI 0.0711
_diffrn_reflns_limit_h_max 24
_diffrn_reflns_limit_h_min -24
_diffrn_reflns_limit_k_max 17
_diffrn_reflns_limit_k_min -10
_diffrn_reflns_limit_l_max 30
_diffrn_reflns_limit_l_min -29
_diffrn_reflns_number 17817
_diffrn_reflns_theta_full 27.00
_diffrn_reflns_theta_max 27.00
_diffrn_reflns_theta_min 1.71
_exptl_absorpt_coefficient_mu 3.161
_exptl_absorpt_correction_T_max 0.6317
_exptl_absorpt_correction_T_min 0.5054
_exptl_absorpt_correction_type multi-scan
_exptl_crystal_colour yellow
_exptl_crystal_density_diffrn 1.781
_exptl_crystal_density_method 'not measured'
_exptl_crystal_description BLOCK
_exptl_crystal_F_000 3376
_exptl_crystal_size_max 0.25
_exptl_crystal_size_mid 0.20
_exptl_crystal_size_min 0.16
_refine_diff_density_max 1.233
_refine_diff_density_min -0.853
_refine_diff_density_rms 0.148
_refine_ls_extinction_method none
_refine_ls_goodness_of_fit_ref 1.094
_refine_ls_hydrogen_treatment constr
_refine_ls_matrix_type full
_refine_ls_number_parameters 415
_refine_ls_number_reflns 6895
_refine_ls_number_restraints 0
_refine_ls_restrained_S_all 1.094
_refine_ls_R_factor_all 0.0752
_refine_ls_R_factor_gt 0.0473
_refine_ls_shift/su_max 0.004
_refine_ls_shift/su_mean 0.000
_refine_ls_structure_factor_coef Fsqd
_refine_ls_weighting_details 'calc w=1/[\s^2^(Fo^2^)+(0.0516P)^2^+0.0000P] where P=(Fo^2^+2Fc^2^)/3'
_refine_ls_weighting_scheme calc
_refine_ls_wR_factor_gt 0.1113
_refine_ls_wR_factor_ref 0.1245
_reflns_number_gt 4739
_reflns_number_total 6895
_reflns_threshold_expression >2sigma(I)
_cod_data_source_file c3ce42091d.txt
_cod_data_source_block 17
_cod_depositor_comments
;
The following automatic conversions were performed:

'_symmetry_cell_setting' value 'Monoclinic' changed to 'monoclinic'
according to
/usr/data/users/saulius/crontab/automatic-downloads/current/RSC/lib/dictionaries/cif_core.dic
dictionary named 'cif_core.dic' version 2.4.2 from 2011-04-26.

Automatic conversion script
Id: cif_fix_values 2281 2013-09-26 08:29:07Z andrius 
;
_cod_original_sg_symbol_H-M 'C2/c  '
_cod_original_formula_sum 'C1.20 H1.40 N0.14 O0.72 S0.10 Yb0.05'
_cod_database_code 7214187

loop_
_symmetry_equiv_pos_as_xyz
'x, y, z'
'-x, y, -z+1/2'
'x+1/2, y+1/2, z'
'-x+1/2, y+1/2, -z+1/2'
'-x, -y, -z'
'x, -y, z-1/2'
'-x+1/2, -y+1/2, -z'
'x+1/2, -y+1/2, z-1/2'

loop_
_atom_site_label
_atom_site_type_symbol
_atom_site_fract_x
_atom_site_fract_y
_atom_site_fract_z
_atom_site_U_iso_or_equiv
_atom_site_adp_type
_atom_site_occupancy
_atom_site_symmetry_multiplicity
_atom_site_calc_flag
_atom_site_refinement_flags
Yb1 Yb 1.258541(13) 0.61421(2) 0.856466(12) 0.03247(11) Uani 1 1 d .
S1 S 1.18650(8) 0.84003(13) 0.91002(7) 0.0366(4) Uani 1 1 d .
S2 S 0.93260(10) 0.72565(16) 0.97354(9) 0.0553(5) Uani 1 1 d .
O8 O 1.1874(2) 0.6254(3) 0.77721(19) 0.0391(11) Uani 1 1 d .
C1 C 1.1651(4) 1.3204(5) 0.6942(3) 0.051(2) Uani 1 1 d .
H1A H 1.1913 1.3481 0.6660 0.061 Uiso 1 1 calc R
O3 O 1.2091(2) 0.9378(3) 0.8969(2) 0.0497(13) Uani 1 1 d .
O2W O 1.2306(2) 0.5959(3) 0.94844(19) 0.0461(12) Uani 1 1 d .
H2WA H 1.2018 0.5615 0.9662 0.069 Uiso 1 1 d R
H2WB H 1.2470 0.6382 0.9711 0.069 Uiso 1 1 d R
O1W O 1.3601(3) 0.5961(5) 0.9028(3) 0.0810(19) Uani 1 1 d .
H1WA H 1.3955 0.6321 0.9067 0.122 Uiso 1 1 d R
H1WB H 1.3701 0.5402 0.9161 0.122 Uiso 1 1 d R
O7 O 1.1371(2) 0.5925(3) 0.8565(2) 0.0437(12) Uani 1 1 d .
N3 N 1.2551(3) 0.9370(4) 0.6430(2) 0.0434(15) Uani 1 1 d .
C23 C 1.0643(3) 0.6179(4) 0.7760(3) 0.0323(14) Uani 1 1 d .
N2 N 1.1754(2) 1.0283(4) 0.7159(2) 0.0309(11) Uani 1 1 d .
C11 C 1.2240(3) 0.8796(4) 0.6811(3) 0.0332(14) Uani 1 1 d .
O1 O 1.2182(2) 0.7676(3) 0.87300(19) 0.0446(12) Uani 1 1 d .
C22 C 1.1334(3) 0.6115(4) 0.8058(3) 0.0343(15) Uani 1 1 d .
O2 O 1.1935(2) 0.8131(4) 0.96804(19) 0.0514(13) Uani 1 1 d .
N1 N 1.1672(3) 1.2220(4) 0.7009(2) 0.0395(13) Uani 1 1 d .
C16 C 1.0680(3) 0.8823(4) 0.8471(3) 0.0365(15) Uani 1 1 d .
C25 C 1.0582(3) 0.6188(4) 0.7185(3) 0.0393(16) Uani 1 1 d .
H25A H 1.0979 0.6203 0.6971 0.047 Uiso 1 1 calc R
C9 C 1.1502(3) 0.8818(5) 0.7661(3) 0.0364(15) Uani 1 1 d .
H9A H 1.1576 0.8152 0.7710 0.044 Uiso 1 1 calc R
C21 C 0.9957(4) 0.8806(5) 0.8405(3) 0.0478(19) Uani 1 1 d .
H21A H 0.9752 0.9113 0.8096 0.057 Uiso 1 1 calc R
C24 C 1.0043(3) 0.6178(5) 0.8080(3) 0.0420(16) Uani 1 1 d .
H24A H 1.0073 0.6169 0.8470 0.050 Uiso 1 1 calc R
C6 C 1.1347(3) 1.0767(5) 0.7519(3) 0.0359(15) Uani 1 1 d .
C10 C 1.1814(3) 0.9310(4) 0.7225(3) 0.0303(13) Uani 1 1 d .
C5 C 1.1294(3) 1.1849(5) 0.7431(3) 0.0362(15) Uani 1 1 d .
C18 C 1.0552(3) 0.7887(5) 0.9322(3) 0.0396(16) Uani 1 1 d .
H18A H 1.0747 0.7587 0.9636 0.048 Uiso 1 1 calc R
C17 C 1.0962(3) 0.8356(5) 0.8939(3) 0.0332(14) Uani 1 1 d .
O6 O 0.9277(4) 0.7936(6) 1.0200(3) 0.110(3) Uani 1 1 d .
C19 C 0.9849(3) 0.7869(5) 0.9233(3) 0.0417(16) Uani 1 1 d .
C12 C 1.2290(3) 0.7796(5) 0.6798(3) 0.0402(16) Uani 1 1 d .
H12A H 1.2073 0.7419 0.7068 0.048 Uiso 1 1 calc R
C8 C 1.1080(3) 0.9321(5) 0.8022(3) 0.0357(15) Uani 1 1 d .
C2 C 1.1265(4) 1.3812(5) 0.7270(4) 0.063(2) Uani 1 1 d .
H2A H 1.1263 1.4481 0.7202 0.076 Uiso 1 1 calc R
O5 O 0.8680(3) 0.7096(6) 0.9473(3) 0.103(2) Uani 1 1 d .
O4 O 0.9691(4) 0.6418(5) 0.9898(4) 0.128(3) Uani 1 1 d .
C20 C 0.9546(3) 0.8340(6) 0.8791(3) 0.0495(19) Uani 1 1 d .
H20A H 0.9069 0.8349 0.8749 0.059 Uiso 1 1 calc R
C4 C 1.0901(4) 1.2431(5) 0.7769(3) 0.053(2) Uani 1 1 d .
H4A H 1.0644 1.2147 0.8052 0.063 Uiso 1 1 calc R
C7 C 1.1002(3) 1.0310(5) 0.7942(3) 0.0421(17) Uani 1 1 d .
H7A H 1.0717 1.0668 0.8175 0.051 Uiso 1 1 calc R
C15 C 1.2931(5) 0.8920(5) 0.6032(4) 0.074(3) Uani 1 1 d .
H15A H 1.3166 0.9302 0.5776 0.089 Uiso 1 1 calc R
C14 C 1.2982(4) 0.7930(6) 0.5994(4) 0.070(3) Uani 1 1 d .
H14A H 1.3232 0.7649 0.5707 0.083 Uiso 1 1 calc R
C13 C 1.2667(4) 0.7352(5) 0.6377(3) 0.0506(19) Uani 1 1 d .
H13A H 1.2702 0.6676 0.6358 0.061 Uiso 1 1 calc R
C3 C 1.0882(4) 1.3435(5) 0.7694(3) 0.055(2) Uani 1 1 d .
H3A H 1.0621 1.3835 0.7924 0.066 Uiso 1 1 calc R
O3W O 1.4813(3) 0.6909(7) 0.8853(3) 0.118(3) Uani 1 1 d .
O7W O 1.1005(4) 0.5515(6) 0.9815(3) 0.114(3) Uani 1 1 d .
O6W O 0.8487(4) 0.5170(5) 0.8943(3) 0.113(3) Uani 1 1 d .
O5W O 1.3691(5) 0.4782(6) 0.9956(3) 0.159(4) Uani 1 1 d .
O4W O 1.4753(6) 0.8917(7) 0.8914(4) 0.172(5) Uani 1 1 d .

loop_
_atom_site_aniso_label
_atom_site_aniso_U_11
_atom_site_aniso_U_22
_atom_site_aniso_U_33
_atom_site_aniso_U_23
_atom_site_aniso_U_13
_atom_site_aniso_U_12
Yb1 0.03011(17) 0.03595(17) 0.03144(17) -0.00257(12) 0.00327(11) 0.00192(12)
S1 0.0302(8) 0.0398(9) 0.0397(10) -0.0077(8) -0.0001(7) 0.0032(7)
S2 0.0438(11) 0.0626(13) 0.0598(14) 0.0190(10) 0.0125(10) -0.0063(10)
O8 0.031(2) 0.049(3) 0.037(3) 0.003(2) 0.004(2) -0.006(2)
C1 0.047(4) 0.035(4) 0.070(6) 0.010(4) 0.021(4) 0.010(3)
O3 0.045(3) 0.033(3) 0.071(4) -0.007(2) 0.001(2) -0.008(2)
O2W 0.055(3) 0.048(3) 0.036(3) -0.007(2) 0.004(2) -0.006(2)
O1W 0.044(3) 0.134(6) 0.064(4) 0.007(4) -0.011(3) -0.010(3)
O7 0.035(3) 0.054(3) 0.042(3) 0.006(2) 0.002(2) -0.001(2)
N3 0.052(4) 0.035(3) 0.043(4) -0.001(3) 0.019(3) 0.002(3)
C23 0.027(3) 0.030(3) 0.039(4) 0.002(3) -0.004(3) -0.001(3)
N2 0.028(3) 0.038(3) 0.027(3) 0.002(2) 0.004(2) 0.002(2)
C11 0.031(3) 0.036(4) 0.033(4) -0.001(3) 0.002(3) -0.001(3)
O1 0.042(3) 0.045(3) 0.047(3) -0.012(2) 0.010(2) 0.004(2)
C22 0.035(4) 0.025(3) 0.043(4) -0.002(3) 0.003(3) -0.003(3)
O2 0.050(3) 0.069(3) 0.035(3) -0.004(2) -0.007(2) 0.002(3)
N1 0.035(3) 0.038(3) 0.046(4) 0.004(3) 0.005(3) 0.001(3)
C16 0.036(4) 0.041(4) 0.033(4) 0.003(3) 0.007(3) 0.004(3)
C25 0.030(3) 0.047(4) 0.041(4) 0.007(3) 0.006(3) 0.000(3)
C9 0.036(4) 0.038(4) 0.036(4) 0.002(3) 0.004(3) 0.000(3)
C21 0.035(4) 0.066(5) 0.043(4) 0.022(4) -0.002(3) 0.001(3)
C24 0.043(4) 0.049(4) 0.034(4) -0.005(3) -0.006(3) 0.002(3)
C6 0.027(3) 0.044(4) 0.036(4) 0.002(3) 0.004(3) 0.001(3)
C10 0.028(3) 0.035(3) 0.029(3) -0.002(3) 0.004(3) 0.003(3)
C5 0.032(3) 0.039(4) 0.038(4) -0.001(3) 0.000(3) 0.006(3)
C18 0.047(4) 0.038(4) 0.034(4) 0.005(3) 0.000(3) 0.000(3)
C17 0.033(3) 0.035(4) 0.032(4) -0.001(3) 0.003(3) 0.001(3)
O6 0.121(6) 0.156(7) 0.055(4) -0.015(4) 0.039(4) -0.055(5)
C19 0.034(4) 0.048(4) 0.044(4) 0.004(3) 0.007(3) -0.005(3)
C12 0.039(4) 0.040(4) 0.042(4) 0.000(3) 0.008(3) -0.005(3)
C8 0.031(3) 0.046(4) 0.031(4) 0.006(3) 0.003(3) -0.008(3)
C2 0.067(6) 0.044(5) 0.080(7) 0.009(4) 0.007(5) 0.014(4)
O5 0.063(4) 0.146(7) 0.101(6) 0.045(5) -0.004(4) -0.042(4)
O4 0.092(5) 0.107(6) 0.188(9) 0.089(6) 0.064(6) 0.019(4)
C20 0.029(4) 0.065(5) 0.054(5) 0.010(4) 0.005(3) 0.001(4)
C4 0.054(5) 0.043(4) 0.062(5) 0.008(4) 0.018(4) 0.004(4)
C7 0.042(4) 0.046(4) 0.039(4) -0.004(3) 0.013(3) 0.002(3)
C15 0.079(6) 0.036(4) 0.109(8) 0.008(4) 0.061(6) 0.011(4)
C14 0.082(6) 0.060(5) 0.068(6) -0.002(4) 0.044(5) 0.014(5)
C13 0.057(5) 0.035(4) 0.059(5) -0.004(3) 0.013(4) 0.005(4)
C3 0.064(5) 0.042(4) 0.059(5) -0.003(4) 0.015(4) 0.010(4)
O3W 0.069(4) 0.202(9) 0.083(6) 0.018(5) 0.011(4) -0.021(5)
O7W 0.086(5) 0.126(6) 0.130(7) 0.052(5) 0.043(5) 0.023(5)
O6W 0.093(5) 0.102(5) 0.144(8) -0.019(5) 0.013(5) -0.017(4)
O5W 0.266(12) 0.122(7) 0.090(6) 0.001(5) 0.006(7) 0.099(7)
O4W 0.220(12) 0.204(11) 0.091(8) -0.011(6) -0.032(8) 0.051(8)

loop_
_atom_type_symbol
_atom_type_description
_atom_type_scat_dispersion_real
_atom_type_scat_dispersion_imag
_atom_type_scat_source
C C 0.0033 0.0016 'International Tables Vol C Tables 4.2.6.8 and 6.1.1.4'
H H 0.0000 0.0000 'International Tables Vol C Tables 4.2.6.8 and 6.1.1.4'
N N 0.0061 0.0033 'International Tables Vol C Tables 4.2.6.8 and 6.1.1.4'
O O 0.0106 0.0060 'International Tables Vol C Tables 4.2.6.8 and 6.1.1.4'
S S 0.1246 0.1234 'International Tables Vol C Tables 4.2.6.8 and 6.1.1.4'
Yb Yb -0.3850 5.5486 'International Tables Vol C Tables 4.2.6.8 and 6.1.1.4'

loop_
_geom_angle_atom_site_label_1
_geom_angle_atom_site_label_2
_geom_angle_atom_site_label_3
_geom_angle
_geom_angle_site_symmetry_1
_geom_angle_site_symmetry_3
O1W Yb1 O1 108.5(2) . .
O1W Yb1 O2W 74.8(2) . .
O1 Yb1 O2W 81.21(16) . .
O1W Yb1 O8 155.0(2) . .
O1 Yb1 O8 83.03(16) . .
O2W Yb1 O8 129.81(16) . .
O1W Yb1 O7 147.6(2) . .
O1 Yb1 O7 76.82(15) . .
O2W Yb1 O7 74.58(17) . .
O8 Yb1 O7 55.46(16) . .
O1W Yb1 N3 89.0(2) . 4_746
O1 Yb1 N3 151.39(16) . 4_746
O2W Yb1 N3 81.83(17) . 4_746
O8 Yb1 N3 90.40(17) . 4_746
O7 Yb1 N3 76.55(17) . 4_746
O1W Yb1 N2 80.2(2) . 4_746
O1 Yb1 N2 138.19(16) . 4_746
O2W Yb1 N2 138.99(16) . 4_746
O8 Yb1 N2 76.84(16) . 4_746
O7 Yb1 N2 117.92(16) . 4_746
N3 Yb1 N2 65.62(16) 4_746 4_746
O1W Yb1 N1 79.9(2) . 4_746
O1 Yb1 N1 75.61(16) . 4_746
O2W Yb1 N1 137.92(17) . 4_746
O8 Yb1 N1 81.75(17) . 4_746
O7 Yb1 N1 131.18(17) . 4_746
N3 Yb1 N1 131.07(17) 4_746 4_746
N2 Yb1 N1 65.56(17) 4_746 4_746
O1W Yb1 C22 172.3(2) . .
O1 Yb1 C22 77.34(17) . .
O2W Yb1 C22 101.68(19) . .
O8 Yb1 C22 28.18(17) . .
O7 Yb1 C22 27.33(17) . .
N3 Yb1 C22 83.77(19) 4_746 .
N2 Yb1 C22 98.94(18) 4_746 .
N1 Yb1 C22 106.75(19) 4_746 .
O2 S1 O3 114.9(3) . .
O2 S1 O1 111.8(3) . .
O3 S1 O1 111.4(3) . .
O2 S1 C17 106.0(3) . .
O3 S1 C17 106.6(3) . .
O1 S1 C17 105.5(3) . .
O5 S2 O4 115.9(5) . .
O5 S2 O6 111.7(5) . .
O4 S2 O6 110.7(6) . .
O5 S2 C19 106.6(4) . .
O4 S2 C19 106.2(4) . .
O6 S2 C19 104.8(4) . .
C22 O8 Yb1 92.2(4) . .
N1 C1 C2 123.4(7) . .
C22 O7 Yb1 90.9(4) . .
C11 N3 C15 117.3(6) . .
C11 N3 Yb1 121.6(4) . 4_756
C15 N3 Yb1 121.1(5) . 4_756
C24 C23 C25 118.9(6) . .
C24 C23 C22 118.9(6) . .
C25 C23 C22 122.1(6) . .
C10 N2 C6 117.6(5) . .
C10 N2 Yb1 120.6(4) . 4_756
C6 N2 Yb1 121.8(4) . 4_756
N3 C11 C12 122.1(6) . .
N3 C11 C10 115.7(5) . .
C12 C11 C10 122.1(6) . .
S1 O1 Yb1 151.0(3) . .
O7 C22 O8 121.2(6) . .
O7 C22 C23 120.7(6) . .
O8 C22 C23 118.2(6) . .
O7 C22 Yb1 61.8(3) . .
O8 C22 Yb1 59.6(3) . .
C23 C22 Yb1 175.6(4) . .
C5 N1 C1 116.3(6) . .
C5 N1 Yb1 120.8(4) . 4_756
C1 N1 Yb1 122.8(4) . 4_756
C17 C16 C21 117.4(6) . .
C17 C16 C8 125.5(6) . .
C21 C16 C8 117.1(6) . .
C24 C25 C23 121.7(6) 2_756 .
C8 C9 C10 119.6(6) . .
C20 C21 C16 121.1(6) . .
C25 C24 C23 119.3(7) 2_756 .
N2 C6 C7 122.8(6) . .
N2 C6 C5 115.9(5) . .
C7 C6 C5 121.3(6) . .
N2 C10 C9 122.1(5) . .
N2 C10 C11 116.3(5) . .
C9 C10 C11 121.6(6) . .
N1 C5 C4 122.1(6) . .
N1 C5 C6 115.9(5) . .
C4 C5 C6 122.0(6) . .
C17 C18 C19 119.2(6) . .
C18 C17 C16 121.3(6) . .
C18 C17 S1 116.6(5) . .
C16 C17 S1 121.9(5) . .
C20 C19 C18 121.7(6) . .
C20 C19 S2 119.8(5) . .
C18 C19 S2 118.5(5) . .
C13 C12 C11 119.4(6) . .
C7 C8 C9 118.0(6) . .
C7 C8 C16 119.4(6) . .
C9 C8 C16 122.5(6) . .
C3 C2 C1 120.1(7) . .
C19 C20 C21 119.2(6) . .
C3 C4 C5 120.9(7) . .
C8 C7 C6 119.8(6) . .
C14 C15 N3 122.7(7) . .
C15 C14 C13 120.0(7) . .
C12 C13 C14 118.5(7) . .
C2 C3 C4 117.1(7) . .

loop_
_geom_bond_atom_site_label_1
_geom_bond_atom_site_label_2
_geom_bond_distance
_geom_bond_site_symmetry_2
Yb1 O1W 2.257(6) .
Yb1 O1 2.278(4) .
Yb1 O2W 2.280(5) .
Yb1 O8 2.327(5) .
Yb1 O7 2.375(4) .
Yb1 N3 2.440(6) 4_746
Yb1 N2 2.465(5) 4_746
Yb1 N1 2.487(5) 4_746
Yb1 C22 2.695(7) .
S1 O2 1.436(5) .
S1 O3 1.445(5) .
S1 O1 1.469(4) .
S1 C17 1.788(6) .
S2 O5 1.410(6) .
S2 O4 1.400(7) .
S2 O6 1.450(7) .
S2 C19 1.791(7) .
O8 C22 1.274(7) .
C1 N1 1.358(8) .
C1 C2 1.373(10) .
O7 C22 1.238(8) .
N3 C11 1.353(8) .
N3 C15 1.357(9) .
N3 Yb1 2.440(6) 4_756
C23 C24 1.403(9) .
C23 C25 1.374(9) .
C23 C22 1.508(9) .
N2 C10 1.345(7) .
N2 C6 1.349(7) .
N2 Yb1 2.465(5) 4_756
C11 C12 1.373(8) .
C11 C10 1.476(8) .
N1 C5 1.354(8) .
N1 Yb1 2.487(5) 4_756
C16 C17 1.392(9) .
C16 C21 1.409(9) .
C16 C8 1.495(8) .
C25 C24 1.359(9) 2_756
C9 C8 1.383(8) .
C9 C10 1.386(8) .
C21 C20 1.383(9) .
C24 C25 1.359(9) 2_756
C6 C7 1.372(9) .
C6 C5 1.500(9) .
C5 C4 1.373(9) .
C18 C17 1.379(8) .
C18 C19 1.377(9) .
C19 C20 1.360(9) .
C12 C13 1.391(9) .
C8 C7 1.375(9) .
C2 C3 1.366(11) .
C4 C3 1.387(10) .
C15 C14 1.362(10) .
C14 C13 1.359(10) .
